data_9008018
loop_
_publ_author_name
'Pauling, L.'
'Neumann, E. W.'

_publ_section_title
;The crystal structure of binnite, (Cu,Fe)12As4S13, and the chemical
 composition and structure of minerals of the tetrahedrite group Locality:
 Legenbach quarry, Binnatal, Switzerland
;
_journal_name_full 'Zeitschrift fur Kristallographie'
_journal_page_first 54
_journal_page_last 62
_journal_volume 88
_journal_year 1934
_chemical_formula_sum 'As4 Cu12 S13'
_chemical_name_mineral Tennantite
_space_group_IT_number 217
_symmetry_space_group_name_Hall 'I -4 2 3'
_symmetry_space_group_name_H-M 'I -4 3 m'
_cell_angle_alpha 90
_cell_angle_beta 90
_cell_angle_gamma 90
_cell_length_a 10.19
_cell_length_b 10.19
_cell_length_c 10.19
_cell_formula_units_Z 2
_cell_volume 1058.090
_exptl_crystal_density_diffrn 4.643
_cod_original_formula_sum 'Cu12 As4 S13'
_cod_database_code 9008018

loop_
_symmetry_equiv_pos_as_xyz
x,y,z
1/2+x,1/2+y,1/2+z
-z,x,-y
1/2-z,1/2+x,1/2-y
-y,z,-x
1/2-y,1/2+z,1/2-x
-x,y,-z
1/2-x,1/2+y,1/2-z
x,-z,-y
1/2+x,1/2-z,1/2-y
z,-y,-x
1/2+z,1/2-y,1/2-x
y,-x,-z
1/2+y,1/2-x,1/2-z
x,z,y
1/2+x,1/2+z,1/2+y
z,y,x
1/2+z,1/2+y,1/2+x
y,x,z
1/2+y,1/2+x,1/2+z
-z,-x,y
1/2-z,1/2-x,1/2+y
-y,-z,x
1/2-y,1/2-z,1/2+x
-x,-y,z
1/2-x,1/2-y,1/2+z
z,-x,-y
1/2+z,1/2-x,1/2-y
y,-z,-x
1/2+y,1/2-z,1/2-x
x,-y,-z
1/2+x,1/2-y,1/2-z
-x,z,-y
1/2-x,1/2+z,1/2-y
-z,y,-x
1/2-z,1/2+y,1/2-x
-y,x,-z
1/2-y,1/2+x,1/2-z
-x,-z,y
1/2-x,1/2-z,1/2+y
-z,-y,x
1/2-z,1/2-y,1/2+x
-y,-x,z
1/2-y,1/2-x,1/2+z
z,x,y
1/2+z,1/2+x,1/2+y
y,z,x
1/2+y,1/2+z,1/2+x

loop_
_atom_site_label
_atom_site_fract_x
_atom_site_fract_y
_atom_site_fract_z
Cu1 0.25000 0.50000 0.00000
Cu2 0.22500 0.00000 0.00000
As 0.25500 0.25500 0.25500
S1 0.12200 0.12200 0.36300
S2 0.00000 0.00000 0.00000

_cod_duplicate_entry 1011248
